data_2230883
loop_
_publ_author_name
'Archana, R.'
'Prabakaran, K.'
'Rajendra Prasad, K. J.'
'Thiruvalluvar, A.'
'Butcher, R. J.'

_publ_section_title
;
 6-Methyl-2,3,4,9-tetrahydro-1<i>H</i>-carbazole-1-thione
;
_journal_coeditor_code TK2746
_journal_issue 7
_journal_name_full 'Acta Crystallographica Section E'
_journal_page_first o1642
_journal_paper_doi 10.1107/S1600536811019246
_journal_volume 67
_journal_year 2011
_chemical_formula_iupac 'C13 H13 N S'
_chemical_formula_moiety 'C13 H13 N S'
_chemical_formula_structural 'C13 H13 N S'
_chemical_formula_sum 'C13 H13 N S'
_chemical_formula_weight 215.31
_chemical_melting_point 356
_chemical_name_common carbazole
_chemical_name_systematic
;
6-Methyl-2,3,4,9-tetrahydro-1<i>H</i>-carbazole-1-thione
;
_space_group_IT_number 2
_symmetry_cell_setting triclinic
_symmetry_space_group_name_Hall '-P 1'
_symmetry_space_group_name_H-M 'P -1'
_atom_sites_solution_hydrogens geom
_atom_sites_solution_primary direct
_atom_sites_solution_secondary difmap
_cell_angle_alpha 115.009(7)
_cell_angle_beta 104.901(6)
_cell_angle_gamma 98.074(6)
_cell_formula_units_Z 2
_cell_length_a 7.0846(4)
_cell_length_b 9.5287(7)
_cell_length_c 9.6384(6)
_cell_measurement_reflns_used 2595
_cell_measurement_temperature 295(2)
_cell_measurement_theta_max 72.6139
_cell_measurement_theta_min 5.3389
_cell_volume 546.28(8)
_computing_cell_refinement 'CrysAlis PRO (Oxford Diffraction, 2010)'
_computing_data_collection 'CrysAlis PRO (Oxford Diffraction, 2010)'
_computing_data_reduction 'CrysAlis PRO (Oxford Diffraction, 2010)'
_computing_molecular_graphics 'ORTEP-3 (Farrugia, 1997) and PLATON (Spek, 2009)'
_computing_publication_material 'PLATON (Spek, 2009)'
_computing_structure_refinement 'SHELXL97 (Sheldrick, 2008)'
_computing_structure_solution 'SHELXS97 (Sheldrick, 2008)'
_diffrn_ambient_temperature 295(2)
_diffrn_detector_area_resol_mean 10.5081
_diffrn_measured_fraction_theta_full 0.994
_diffrn_measured_fraction_theta_max 0.960
_diffrn_measurement_device_type 'Oxford Diffraction Xcalibur Ruby Gemini'
_diffrn_measurement_method \w
_diffrn_radiation_monochromator graphite
_diffrn_radiation_source 'Enhance (Cu) X-ray Source'
_diffrn_radiation_type CuK\a
_diffrn_radiation_wavelength 1.54184
_diffrn_reflns_av_R_equivalents 0.0222
_diffrn_reflns_av_sigmaI/netI 0.0271
_diffrn_reflns_limit_h_max 8
_diffrn_reflns_limit_h_min -7
_diffrn_reflns_limit_k_max 11
_diffrn_reflns_limit_k_min -11
_diffrn_reflns_limit_l_max 11
_diffrn_reflns_limit_l_min -9
_diffrn_reflns_number 3471
_diffrn_reflns_theta_full 67.50
_diffrn_reflns_theta_max 72.77
_diffrn_reflns_theta_min 5.34
_exptl_absorpt_coefficient_mu 2.314
_exptl_absorpt_correction_T_max 1.00000
_exptl_absorpt_correction_T_min 0.60927
_exptl_absorpt_correction_type multi-scan
_exptl_absorpt_process_details '(CrysAlis PRO; Oxford Diffraction, 2010)'
_exptl_crystal_colour orange
_exptl_crystal_density_diffrn 1.309
_exptl_crystal_density_method 'Not Measured'
_exptl_crystal_description chunk
_exptl_crystal_F_000 228
_exptl_crystal_size_max 0.46
_exptl_crystal_size_mid 0.28
_exptl_crystal_size_min 0.21
_refine_diff_density_max 0.332
_refine_diff_density_min -0.216
_refine_ls_extinction_method none
_refine_ls_goodness_of_fit_ref 1.062
_refine_ls_hydrogen_treatment mixed
_refine_ls_matrix_type full
_refine_ls_number_parameters 145
_refine_ls_number_reflns 2102
_refine_ls_number_restraints 3
_refine_ls_restrained_S_all 1.066
_refine_ls_R_factor_all 0.0489
_refine_ls_R_factor_gt 0.0454
_refine_ls_shift/su_max 0.001
_refine_ls_shift/su_max_lt 0.001
_refine_ls_shift/su_mean 0.000
_refine_ls_structure_factor_coef Fsqd
_refine_ls_weighting_details 'calc w=1/[\s^2^(Fo^2^)+(0.0834P)^2^+0.0890P] where P=(Fo^2^+2Fc^2^)/3'
_refine_ls_weighting_scheme calc
_refine_ls_wR_factor_gt 0.1284
_refine_ls_wR_factor_ref 0.1327
_reflns_number_gt 1924
_reflns_number_total 2102
_reflns_threshold_expression I>2\s(I)
_cod_data_source_file tk2746.cif
_cod_data_source_block I
_cod_database_code 2230883
_cod_database_fobs_code 2230883

loop_
_symmetry_equiv_pos_site_id
_symmetry_equiv_pos_as_xyz
1 x,y,z
2 -x,-y,-z

loop_
_atom_site_aniso_label
_atom_site_aniso_U_11
_atom_site_aniso_U_22
_atom_site_aniso_U_33
_atom_site_aniso_U_12
_atom_site_aniso_U_13
_atom_site_aniso_U_23
S1 0.0577(2) 0.0544(2) 0.0691(3) 0.0166(2) 0.0349(2) 0.0319(2)
N9 0.0486(6) 0.0350(6) 0.0475(6) 0.0156(5) 0.0246(5) 0.0209(5)
C1 0.0476(8) 0.0392(7) 0.0458(7) 0.0084(6) 0.0155(6) 0.0232(6)
C2A 0.0759(11) 0.0386(8) 0.0776(11) 0.0143(8) 0.0367(9) 0.0307(7)
C3A 0.0760(14) 0.0372(8) 0.0728(13) 0.0214(9) 0.0301(11) 0.0304(9)
C4A 0.0659(10) 0.0342(7) 0.0616(9) 0.0190(7) 0.0300(8) 0.0194(6)
C4C 0.0506(8) 0.0340(7) 0.0432(7) 0.0125(6) 0.0184(6) 0.0187(5)
C4D 0.0474(7) 0.0338(6) 0.0402(6) 0.0132(5) 0.0179(6) 0.0180(5)
C5 0.0517(8) 0.0407(7) 0.0453(7) 0.0181(6) 0.0239(6) 0.0194(6)
C6 0.0440(7) 0.0451(7) 0.0416(7) 0.0113(6) 0.0178(6) 0.0211(6)
C7 0.0493(8) 0.0363(7) 0.0497(7) 0.0093(6) 0.0188(6) 0.0226(6)
C8 0.0504(8) 0.0342(6) 0.0468(7) 0.0147(6) 0.0206(6) 0.0197(5)
C8A 0.0439(7) 0.0347(6) 0.0389(6) 0.0132(5) 0.0167(5) 0.0183(5)
C9A 0.0481(8) 0.0339(6) 0.0426(7) 0.0119(6) 0.0174(6) 0.0200(5)
C16 0.0521(9) 0.0552(9) 0.0545(8) 0.0109(7) 0.0256(7) 0.0262(7)
C4B 0.0659(10) 0.0342(7) 0.0616(9) 0.0190(7) 0.0300(8) 0.0194(6)
C3B 0.0760(14) 0.0372(8) 0.0728(13) 0.0214(9) 0.0301(11) 0.0304(9)
C2B 0.0759(11) 0.0386(8) 0.0776(11) 0.0143(8) 0.0367(9) 0.0307(7)

loop_
_atom_site_type_symbol
_atom_site_label
_atom_site_fract_x
_atom_site_fract_y
_atom_site_fract_z
_atom_site_U_iso_or_equiv
_atom_site_thermal_displace_type
_atom_site_calc_flag
_atom_site_refinement_flags
_atom_site_occupancy
_atom_site_disorder_assembly
_atom_site_disorder_group
S S1 1.12016(7) 0.28362(5) 0.07548(6) 0.05670(10) Uani d . 1.000 A .
N N9 0.79545(19) 0.08614(14) 0.14611(15) 0.0412(3) Uani d . 1.000 A .
C C1 0.9615(3) 0.34787(18) 0.16910(19) 0.0438(4) Uani d . 1.000 . .
C C2A 0.9571(3) 0.5227(2) 0.2371(3) 0.0611(6) Uani d PD 0.862(4) A 1
C C3A 0.7579(4) 0.5495(2) 0.2548(3) 0.0590(7) Uani d PD 0.862(4) A 1
C C4A 0.6807(3) 0.47256(19) 0.3468(2) 0.0531(5) Uani d PD 0.862(4) A 1
C C4C 0.6904(3) 0.30147(17) 0.27848(18) 0.0421(4) Uani d . 1.000 . .
C C4D 0.5783(2) 0.16637(17) 0.27860(17) 0.0396(4) Uani d . 1.000 A .
C C5 0.4231(3) 0.14228(19) 0.33927(19) 0.0443(4) Uani d . 1.000 . .
C C6 0.3399(2) -0.00860(19) 0.31681(18) 0.0430(4) Uani d . 1.000 A .
C C7 0.4130(2) -0.13824(18) 0.23121(19) 0.0444(4) Uani d . 1.000 . .
C C8 0.5640(2) -0.12039(18) 0.16959(19) 0.0426(4) Uani d . 1.000 A .
C C8A 0.6473(2) 0.03337(17) 0.19299(17) 0.0382(4) Uani d . 1.000 . .
C C9A 0.8222(2) 0.24863(17) 0.19625(18) 0.0406(4) Uani d . 1.000 A .
C C16 0.1720(3) -0.0386(2) 0.3790(2) 0.0530(5) Uani d . 1.000 . .
C C4B 0.6807(3) 0.47256(19) 0.3468(2) 0.0531(5) Uani d PD 0.138(4) A 2
C C3B 0.855(2) 0.5809(14) 0.3534(18) 0.0590(7) Uani d PD 0.138(4) A 2
C C2B 0.9571(3) 0.5227(2) 0.2371(3) 0.0611(6) Uani d PD 0.138(4) A 2
H H3A 0.65603 0.50556 0.14672 0.0708 Uiso calc PR 0.862(4) A 1
H H2B 0.98737 0.56293 0.16579 0.0733 Uiso calc PR 0.862(4) A 1
H H4B 0.54131 0.47484 0.33584 0.0637 Uiso calc PR 0.862(4) A 1
H H3B 0.77491 0.66471 0.31193 0.0708 Uiso calc PR 0.862(4) A 1
H H4A 0.76376 0.53281 0.46218 0.0637 Uiso calc PR 0.862(4) A 1
H H8 0.60931 -0.20752 0.11426 0.0512 Uiso calc R 1.000 . .
H H9 0.856(3) 0.029(3) 0.086(2) 0.050(5) Uiso d . 1.000 . .
H H16A 0.14149 0.06091 0.43500 0.0795 Uiso calc R 1.000 A .
H H16B 0.21516 -0.08010 0.45319 0.0795 Uiso calc R 1.000 . .
H H16C 0.05241 -0.11568 0.28852 0.0795 Uiso calc R 1.000 . .
H H5 0.37662 0.22852 0.39473 0.0531 Uiso calc R 1.000 A .
H H7 0.35612 -0.24001 0.21612 0.0532 Uiso calc R 1.000 A .
H H2A 1.06434 0.58601 0.34358 0.0733 Uiso calc PR 0.862(4) A 1
H H2C 1.09697 0.59042 0.28888 0.0733 Uiso calc PR 0.138(4) A 2
H H2D 0.89345 0.53906 0.14537 0.0733 Uiso calc PR 0.138(4) A 2
H H3C 0.80970 0.66932 0.34463 0.0708 Uiso calc PR 0.138(4) A 2
H H3D 0.95675 0.62673 0.46174 0.0708 Uiso calc PR 0.138(4) A 2
H H4C 0.55597 0.47686 0.27954 0.0637 Uiso calc PR 0.138(4) A 2
H H4D 0.67683 0.50937 0.45626 0.0637 Uiso calc PR 0.138(4) A 2

loop_
_atom_type_symbol
_atom_type_description
_atom_type_scat_dispersion_real
_atom_type_scat_dispersion_imag
_atom_type_scat_source
C C 0.0181 0.0091 ' International Tables Vol C Tables 4.2.6.8 and 6.1.1.4'
H H 0.0000 0.0000 ' International Tables Vol C Tables 4.2.6.8 and 6.1.1.4'
N N 0.0311 0.0180 ' International Tables Vol C Tables 4.2.6.8 and 6.1.1.4'
S S 0.3331 0.5567 ' International Tables Vol C Tables 4.2.6.8 and 6.1.1.4'

loop_
_geom_angle_atom_site_label_1
_geom_angle_atom_site_label_2
_geom_angle_atom_site_label_3
_geom_angle_site_symmetry_1
_geom_angle_site_symmetry_2
_geom_angle_site_symmetry_3
_geom_angle
_geom_angle_publ_flag
C8A N9 C9A . . . 108.73(13) no
C8A N9 H9 . . . 127.5(19) no
C9A N9 H9 . . . 123.4(19) no
S1 C1 C2B . . . 121.48(16) no
C2A C1 C9A . . . 114.66(17) no
C2B C1 C9A . . . 114.66(17) no
S1 C1 C2A . . . 121.48(16) no
S1 C1 C9A . . . 123.85(14) no
C1 C2A C3A . . . 114.80(19) no
C1 C2B C3B . . . 118.3(6) no
C2A C3A C4A . . . 113.5(2) no
C2B C3B C4B . . . 121.0(10) no
C3A C4A C4C . . . 109.36(17) no
C3B C4B C4C . . . 112.2(6) no
C4B C4C C9A . . . 122.29(17) no
C4B C4C C4D . . . 130.69(18) no
C4A C4C C4D . . . 130.69(18) no
C4A C4C C9A . . . 122.29(17) no
C4D C4C C9A . . . 107.01(15) no
C4C C4D C5 . . . 134.04(17) no
C4C C4D C8A . . . 106.52(14) no
C5 C4D C8A . . . 119.43(16) no
C4D C5 C6 . . . 120.16(17) no
C7 C6 C16 . . . 119.78(17) no
C5 C6 C16 . . . 121.41(16) no
C5 C6 C7 . . . 118.81(16) no
C6 C7 C8 . . . 123.03(17) no
C7 C8 C8A . . . 117.67(15) no
N9 C8A C4D . . . 108.52(15) no
N9 C8A C8 . . . 130.59(15) no
C4D C8A C8 . . . 120.89(14) no
N9 C9A C4C . . . 109.22(15) no
C1 C9A C4C . . . 124.73(17) no
N9 C9A C1 . . . 126.04(15) no
C1 C2A H2A . . . 109.00 no
C1 C2A H2B . . . 109.00 no
C3A C2A H2A . . . 109.00 no
C3A C2A H2B . . . 109.00 no
H2A C2A H2B . . . 108.00 no
C1 C2B H2C . . . 108.00 no
C1 C2B H2D . . . 108.00 no
C3B C2B H2C . . . 108.00 no
C3B C2B H2D . . . 108.00 no
H2C C2B H2D . . . 107.00 no
C2A C3A H3B . . . 109.00 no
C4A C3A H3A . . . 109.00 no
C2A C3A H3A . . . 109.00 no
H3A C3A H3B . . . 108.00 no
C4A C3A H3B . . . 109.00 no
C2B C3B H3D . . . 107.00 no
C2B C3B H3C . . . 107.00 no
C4B C3B H3D . . . 107.00 no
H3C C3B H3D . . . 107.00 no
C4B C3B H3C . . . 107.00 no
C3A C4A H4A . . . 110.00 no
C3A C4A H4B . . . 110.00 no
H4A C4A H4B . . . 108.00 no
C4C C4A H4A . . . 110.00 no
C4C C4A H4B . . . 110.00 no
C4C C4B H4D . . . 109.00 no
H4C C4B H4D . . . 108.00 no
C3B C4B H4C . . . 109.00 no
C3B C4B H4D . . . 109.00 no
C4C C4B H4C . . . 109.00 no
C4D C5 H5 . . . 120.00 no
C6 C5 H5 . . . 120.00 no
C6 C7 H7 . . . 119.00 no
C8 C7 H7 . . . 118.00 no
C7 C8 H8 . . . 121.00 no
C8A C8 H8 . . . 121.00 no
C6 C16 H16A . . . 109.00 no
C6 C16 H16B . . . 109.00 no
C6 C16 H16C . . . 109.00 no
H16A C16 H16B . . . 109.00 no
H16A C16 H16C . . . 109.00 no
H16B C16 H16C . . . 109.00 no

loop_
_geom_bond_atom_site_label_1
_geom_bond_atom_site_label_2
_geom_bond_site_symmetry_1
_geom_bond_site_symmetry_2
_geom_bond_distance
_geom_bond_publ_flag
S1 C1 . . 1.643(2) no
N9 C8A . . 1.359(2) no
N9 C9A . . 1.380(2) no
N9 H9 . . 0.86(2) no
C1 C9A . . 1.420(3) no
C1 C2B . . 1.519(3) no
C1 C2A . . 1.519(3) no
C2A C3A . . 1.508(4) no
C2B C3B . . 1.446(15) no
C3A C4A . . 1.520(3) no
C3B C4B . . 1.463(15) no
C4A C4C . . 1.498(3) no
C4B C4C . . 1.498(3) no
C4C C4D . . 1.415(3) no
C4C C9A . . 1.389(3) no
C4D C5 . . 1.406(3) no
C4D C8A . . 1.422(2) no
C5 C6 . . 1.376(3) no
C6 C16 . . 1.507(3) no
C6 C7 . . 1.419(2) no
C7 C8 . . 1.374(2) no
C8 C8A . . 1.398(3) no
C2A H2A . . 0.9700 no
C2A H2B . . 0.9700 no
C2B H2C . . 0.9700 no
C2B H2D . . 0.9700 no
C3A H3A . . 0.9700 no
C3A H3B . . 0.9700 no
C3B H3C . . 0.9700 no
C3B H3D . . 0.9700 no
C4A H4A . . 0.9700 no
C4A H4B . . 0.9700 no
C4B H4D . . 0.9700 no
C4B H4C . . 0.9700 no
C5 H5 . . 0.9300 no
C7 H7 . . 0.9300 no
C8 H8 . . 0.9300 no
C16 H16C . . 0.9600 no
C16 H16A . . 0.9600 no
C16 H16B . . 0.9600 no

loop_
_geom_hbond_atom_site_label_D
_geom_hbond_atom_site_label_H
_geom_hbond_atom_site_label_A
_geom_hbond_site_symmetry_A
_geom_hbond_distance_DH
_geom_hbond_distance_HA
_geom_hbond_distance_DA
_geom_hbond_angle_DHA
_geom_hbond_publ_flag
N9 H9 S1 2_755 0.86(2) 2.77(3) 3.4955(15) 143(2) yes

loop_
_geom_torsion_atom_site_label_1
_geom_torsion_atom_site_label_2
_geom_torsion_atom_site_label_3
_geom_torsion_atom_site_label_4
_geom_torsion_site_symmetry_1
_geom_torsion_site_symmetry_2
_geom_torsion_site_symmetry_3
_geom_torsion_site_symmetry_4
_geom_torsion
_geom_torsion_publ_flag
C9A N9 C8A C4D . . . . -1.01(16) no
C9A N9 C8A C8 . . . . 179.17(15) no
C8A N9 C9A C1 . . . . -179.28(15) no
C8A N9 C9A C4C . . . . 0.70(17) no
S1 C1 C2A C3A . . . . 155.86(17) no
C9A C1 C2A C3A . . . . -25.3(3) no
S1 C1 C9A N9 . . . . -1.7(2) no
S1 C1 C9A C4C . . . . 178.38(13) no
C2A C1 C9A N9 . . . . 179.56(16) no
C2A C1 C9A C4C . . . . -0.4(2) no
C1 C2A C3A C4A . . . . 51.1(3) no
C2A C3A C4A C4C . . . . -48.2(2) no
C3A C4A C4C C4D . . . . -155.34(19) no
C3A C4A C4C C9A . . . . 23.7(2) no
C4A C4C C4D C5 . . . . 0.2(3) no
C4A C4C C4D C8A . . . . 178.61(16) no
C9A C4C C4D C5 . . . . -178.95(17) no
C9A C4C C4D C8A . . . . -0.50(17) no
C4A C4C C9A N9 . . . . -179.30(14) no
C4A C4C C9A C1 . . . . 0.7(3) no
C4D C4C C9A N9 . . . . -0.11(17) no
C4D C4C C9A C1 . . . . 179.87(15) no
C4C C4D C5 C6 . . . . 178.74(17) no
C8A C4D C5 C6 . . . . 0.4(2) no
C4C C4D C8A N9 . . . . 0.93(17) no
C4C C4D C8A C8 . . . . -179.22(14) no
C5 C4D C8A N9 . . . . 179.65(14) no
C5 C4D C8A C8 . . . . -0.5(2) no
C4D C5 C6 C7 . . . . -0.3(2) no
C4D C5 C6 C16 . . . . -179.42(15) no
C5 C6 C7 C8 . . . . 0.2(2) no
C16 C6 C7 C8 . . . . 179.32(15) no
C6 C7 C8 C8A . . . . -0.2(2) no
C7 C8 C8A N9 . . . . -179.81(15) no
C7 C8 C8A C4D . . . . 0.4(2) no
